data_7032213
loop_
_publ_author_name
'Pages, Benjamin J.'
'Li, Feng'
'Wormell, Paul'
'Ang, Dale L.'
'Clegg, Jack K.'
'Kepert, Cameron J.'
'Spare, Lawson K.'
'Danchaiwijit, Supawich'
'Aldrich-Wright, Janice R'

_publ_section_title
;
 Synthesis and analysis of the anticancer activity of platinum(ii)
 complexes incorporating dipyridoquinoxaline variants.
;
_journal_issue 41
_journal_name_full 'Dalton transactions (Cambridge, England : 2003)'
_journal_page_first 15566
_journal_page_last 15575
_journal_paper_doi 10.1039/c4dt02133a
_journal_volume 43
_journal_year 2014
_chemical_absolute_configuration rmad
_chemical_formula_moiety 'C20 H22 N6 Pt, 2(Cl O4), 1.75(H2 O)'
_chemical_formula_sum 'C20 H25.5 Cl2 N6 O9.75 Pt'
_chemical_formula_weight 771.95
_chemical_name_systematic
;
 ?
;
_space_group_crystal_system monoclinic
_space_group_IT_number 4
_space_group_name_Hall 'P 2yb'
_space_group_name_H-M_alt 'P 1 21 1'
_symmetry_space_group_name_Hall 'P 2yb'
_symmetry_space_group_name_H-M 'P 1 21 1'
_atom_sites_solution_hydrogens geom
_audit_creation_method SHELXL-2013
_cell_angle_alpha 90.0
_cell_angle_beta 100.027(2)
_cell_angle_gamma 90.0
_cell_formula_units_Z 4
_cell_length_a 8.4187(2)
_cell_length_b 16.5210(4)
_cell_length_c 18.4677(4)
_cell_measurement_reflns_used 7143
_cell_measurement_temperature 150(2)
_cell_measurement_theta_max 27.8960
_cell_measurement_theta_min 3.1190
_cell_volume 2529.35(10)
_computing_cell_refinement
;
CrysAlisPro, Agilent Technologies,
Version 1.171.36.28 (release 01-02-2013 CrysAlis171 .NET)
(compiled Feb  1 2013,16:14:44)
;
_computing_data_collection
;
CrysAlisPro, Agilent Technologies,
Version 1.171.36.28 (release 01-02-2013 CrysAlis171 .NET)
(compiled Feb  1 2013,16:14:44)
;
_computing_data_reduction
;
CrysAlisPro, Agilent Technologies,
Version 1.171.36.28 (release 01-02-2013 CrysAlis171 .NET)
(compiled Feb  1 2013,16:14:44)
;
_computing_molecular_graphics
;ORTEP-3 (Farrugia, 1997)
WINGX-32 (Farrugia, 1999)
;
_computing_publication_material 'enCIFer 1.1 (CCDC, 2005)'
_computing_structure_refinement 'SHELXL-2013 (Sheldrick, 2013)'
_computing_structure_solution 'SIR97 (Altomare, et. al. 1999)'
_diffrn_ambient_temperature 150(2)
_diffrn_detector_area_resol_mean 10.5861
_diffrn_measured_fraction_theta_full 0.998
_diffrn_measured_fraction_theta_max 0.889
_diffrn_measurement_device_type 'SuperNova, Dual, Cu at zero, Atlas'
_diffrn_measurement_method '\w scans'
_diffrn_radiation_monochromator mirror
_diffrn_radiation_source 'SuperNova (Mo) X-ray Source'
_diffrn_radiation_type MoK\a
_diffrn_radiation_wavelength 0.71073
_diffrn_reflns_av_R_equivalents 0.0488
_diffrn_reflns_av_unetI/netI 0.0723
_diffrn_reflns_Laue_measured_fraction_full 0.998
_diffrn_reflns_Laue_measured_fraction_max 0.889
_diffrn_reflns_limit_h_max 10
_diffrn_reflns_limit_h_min -10
_diffrn_reflns_limit_k_max 20
_diffrn_reflns_limit_k_min -21
_diffrn_reflns_limit_l_max 24
_diffrn_reflns_limit_l_min -24
_diffrn_reflns_number 29166
_diffrn_reflns_point_group_measured_fraction_full 0.998
_diffrn_reflns_point_group_measured_fraction_max 0.889
_diffrn_reflns_theta_full 25.242
_diffrn_reflns_theta_max 29.641
_diffrn_reflns_theta_min 2.872
_exptl_absorpt_coefficient_mu 5.824
_exptl_absorpt_correction_T_max 1.00000
_exptl_absorpt_correction_T_min 0.48886
_exptl_absorpt_correction_type multi-scan
_exptl_absorpt_process_details
;
CrysAlisPro, Agilent Technologies,
Version 1.171.36.28 (release 01-02-2013 CrysAlis171 .NET)
(compiled Feb  1 2013,16:14:44)
Empirical absorption correction using spherical harmonics,
 implemented in SCALE3 ABSPACK scaling algorithm.
;
_exptl_crystal_colour orange
_exptl_crystal_density_diffrn 2.027
_exptl_crystal_description prism
_exptl_crystal_F_000 1510
_exptl_crystal_size_max 0.2
_exptl_crystal_size_mid 0.1
_exptl_crystal_size_min 0.1
_refine_diff_density_max 3.028
_refine_diff_density_min -1.944
_refine_diff_density_rms 0.173
_refine_ls_abs_structure_details
;
 Flack x determined using 2834 quotients [(I+)-(I-)]/[(I+)+(I-)]
 (Parsons and Flack (2004), Acta Cryst. A60, s61).
;
_refine_ls_abs_structure_Flack 0.014(10)
_refine_ls_extinction_method none
_refine_ls_goodness_of_fit_ref 1.029
_refine_ls_hydrogen_treatment constr
_refine_ls_matrix_type full
_refine_ls_number_parameters 692
_refine_ls_number_reflns 11520
_refine_ls_number_restraints 135
_refine_ls_restrained_S_all 1.034
_refine_ls_R_factor_all 0.0902
_refine_ls_R_factor_gt 0.0504
_refine_ls_shift/su_max 0.001
_refine_ls_shift/su_mean 0.000
_refine_ls_structure_factor_coef Fsqd
_refine_ls_weighting_details 'w=1/[\s^2^(Fo^2^)+(0.0475P)^2^+9.4013P] where P=(Fo^2^+2Fc^2^)/3'
_refine_ls_weighting_scheme calc
_refine_ls_wR_factor_gt 0.1095
_refine_ls_wR_factor_ref 0.1316
_reflns_Friedel_coverage 0.937
_reflns_Friedel_fraction_full 0.999
_reflns_Friedel_fraction_max 0.889
_reflns_number_gt 7789
_reflns_number_total 11520
_reflns_threshold_expression 'I > 2\s(I)'
_cod_data_source_file c4dt02133a2.cif
_cod_data_source_block p21m
_cod_depositor_comments 'Adding full bibliography for 7032213.cif.'
_cod_original_cell_volume 2529.36(10)
_cod_original_formula_sum 'C20 H25.50 Cl2 N6 O9.75 Pt'
_cod_database_code 7032213
_shelx_space_group_comment
;
The symmetry employed for this shelxl refinement is uniquely defined
by the following loop, which should always be used as a source of
symmetry information in preference to the above space-group names.
They are only intended as comments.
;
_shelxl_version_number 2013-4

loop_
_space_group_symop_operation_xyz
'x, y, z'
'-x, y+1/2, -z'

loop_
_atom_site_label
_atom_site_type_symbol
_atom_site_fract_x
_atom_site_fract_y
_atom_site_fract_z
_atom_site_U_iso_or_equiv
_atom_site_adp_type
_atom_site_occupancy
_atom_site_site_symmetry_order
_atom_site_calc_flag
_atom_site_refinement_flags_posn
_atom_site_refinement_flags_adp
_atom_site_refinement_flags_occupancy
_atom_site_disorder_assembly
_atom_site_disorder_group
Pt1 Pt 1.08864(6) 0.75426(4) 0.85753(3) 0.0339(2) Uani 1 1 d . . . . .
Cl1 Cl -0.6598(5) 0.2450(5) 0.5659(2) 0.0502(11) Uani 1 1 d . . . . .
O1 O -0.348(3) 0.2034(17) 0.8936(15) 0.109(5) Uani 0.5 1 d D U P A 1
Cl3 Cl -0.2406(12) 0.1513(7) 0.8657(6) 0.060(2) Uani 0.5 1 d D U P A 1
O16 O -0.080(2) 0.1756(18) 0.8965(14) 0.109(5) Uani 0.5 1 d D U P A 1
O11 O -0.262(3) 0.1563(19) 0.7891(8) 0.109(5) Uani 0.5 1 d D U P A 1
O17 O -0.263(4) 0.0711(12) 0.8881(17) 0.109(5) Uani 0.5 1 d D U P A 1
O1A O -0.378(3) 0.1974(16) 0.8596(15) 0.109(5) Uani 0.5 1 d D U P B 2
Cl3A Cl -0.3033(13) 0.1317(8) 0.8290(6) 0.060(2) Uani 0.5 1 d D U P B 2
O16A O -0.139(2) 0.153(2) 0.8279(17) 0.109(5) Uani 0.5 1 d D U P B 2
O11A O -0.382(3) 0.1209(19) 0.7554(9) 0.109(5) Uani 0.5 1 d D U P B 2
O17A O -0.310(4) 0.0618(14) 0.8705(15) 0.109(5) Uani 0.5 1 d D U P B 2
N1 N 1.0996(16) 0.8710(9) 0.8251(7) 0.035(3) Uani 1 1 d . . . . .
H1A H 1.1261 0.8729 0.7749 0.041 Uiso 1 1 calc R U . . .
H1B H 0.9934 0.8972 0.8237 0.041 Uiso 1 1 calc R U . . .
C1 C 0.668(2) 0.3580(15) 0.7528(12) 0.056(6) Uani 1 1 d . . . . .
H1 H 0.6418 0.3026 0.7576 0.067 Uiso 1 1 calc R U . . .
Pt2 Pt -0.07417(6) 0.25006(3) 0.64618(3) 0.02974(16) Uani 1 1 d . . . . .
Cl2 Cl 1.3131(6) 0.8723(3) 0.6571(3) 0.0507(11) Uani 1 1 d . . . . .
O2 O 1.050(3) 0.770(2) 1.0586(11) 0.070(11) Uani 0.5 1 d . . P . .
N2 N 0.3917(16) 0.5305(10) 0.8144(8) 0.042(4) Uani 1 1 d . . . . .
C2 C 0.819(2) 0.4699(15) 0.7937(12) 0.057(6) Uani 1 1 d . . . . .
O3 O 0.2778(15) 0.0914(9) 0.7076(7) 0.058(4) Uani 1 1 d . . . . .
N3 N 0.610(2) 0.4806(11) 0.6850(9) 0.054(4) Uani 1 1 d . . . . .
C3 C 0.943(2) 0.5106(14) 0.8478(10) 0.049(5) Uani 1 1 d . . . . .
Cl4 Cl 0.6781(5) 0.7632(4) 0.9381(2) 0.0491(13) Uani 1 1 d D . . . .
O4 O -0.5823(16) 0.2307(8) 0.6402(6) 0.068(4) Uani 1 1 d . . . . .
N4 N -0.0747(14) 0.3673(9) 0.6186(6) 0.028(3) Uani 1 1 d . . . . .
C4 C 1.031(2) 0.4699(14) 0.9072(11) 0.055(6) Uani 1 1 d . . . . .
H4 H 1.0139 0.4142 0.9158 0.066 Uiso 1 1 calc R U . . .
O5 O -0.0427(15) 0.2257(9) 0.4473(7) 0.059(4) Uani 1 1 d . . . . .
N5 N 1.2309(17) 0.7964(11) 0.9526(7) 0.046(4) Uani 1 1 d . . . . .
H5A H 1.1960 0.7722 0.9964 0.056 Uiso 1 1 calc R U . . .
H5B H 1.3452 0.7818 0.9533 0.056 Uiso 1 1 calc R U . . .
C5 C 1.144(2) 0.5136(13) 0.9524(10) 0.047(5) Uani 1 1 d . . . . .
H5 H 1.2115 0.4862 0.9914 0.056 Uiso 1 1 calc R U . . .
O6 O 1.370(2) 0.8184(12) 0.6070(10) 0.111(7) Uani 1 1 d . . . . .
N6 N 0.786(2) 0.3905(11) 0.8032(9) 0.057(5) Uani 1 1 d . . . . .
C6 C 1.167(3) 0.5973(14) 0.9444(11) 0.051(6) Uani 1 1 d . . . . .
H6 H 1.2422 0.6263 0.9791 0.062 Uiso 1 1 calc R U . . .
O7 O -0.5479(15) 0.2746(11) 0.5241(8) 0.084(6) Uani 1 1 d . . . . .
C7 C 0.971(2) 0.5917(12) 0.8367(9) 0.040(4) Uani 1 1 d . . . . .
C8 C 0.8846(17) 0.6344(12) 0.7768(9) 0.036(4) Uani 1 1 d . . . . .
N9 N 0.9276(14) 0.7142(8) 0.7708(7) 0.029(3) Uani 1 1 d . . . . .
C9 C 0.766(2) 0.5987(12) 0.7238(9) 0.038(4) Uani 1 1 d . . . . .
C10 C 0.685(2) 0.6480(13) 0.6669(10) 0.050(5) Uani 1 1 d . . . . .
H10 H 0.5992 0.6264 0.6322 0.059 Uiso 1 1 calc R U . . .
N11 N -0.2315(14) 0.2077(9) 0.5581(7) 0.033(3) Uani 1 1 d . . . . .
H11A H -0.3290 0.2423 0.5496 0.039 Uiso 1 1 calc R U . . .
H11B H -0.1808 0.2101 0.5136 0.039 Uiso 1 1 calc R U . . .
C11 C 0.730(2) 0.7260(11) 0.6616(10) 0.044(5) Uani 1 1 d . . . . .
H11 H 0.6785 0.7588 0.6221 0.053 Uiso 1 1 calc R U . . .
O10 O 1.384(3) 0.9182(18) 0.7268(15) 0.072(5) Uani 0.5 1 d . . P C 1
O12 O 1.325(4) 0.948(2) 0.6288(18) 0.072(5) Uani 0.5 1 d . . P C 1
O10A O 1.422(4) 0.8575(18) 0.7224(16) 0.072(5) Uani 0.5 1 d . . P C 2
O12A O 1.252(4) 0.939(2) 0.6132(17) 0.072(5) Uani 0.5 1 d . . P C 2
O14 O 0.714(3) 0.8437(9) 0.9630(13) 0.076(3) Uani 0.5 1 d D . P D 1
O42 O 0.633(2) 0.7579(16) 0.8623(6) 0.076(3) Uani 0.5 1 d D . P D 1
O30 O 0.8216(17) 0.7133(12) 0.9614(12) 0.076(3) Uani 0.5 1 d D . P D 1
O14A O 0.780(2) 0.8168(12) 0.9809(11) 0.076(3) Uani 0.5 1 d D . P D 2
O42A O 0.593(2) 0.8023(13) 0.8728(9) 0.076(3) Uani 0.5 1 d D . P D 2
O30A O 0.764(2) 0.6953(10) 0.9159(12) 0.076(3) Uani 0.5 1 d D . P D 2
O18 O 1.1581(16) 0.8422(10) 0.6709(8) 0.069(4) Uani 1 1 d . . . . .
C12 C 0.8512(15) 0.7575(17) 0.7139(7) 0.036(4) Uani 1 1 d . . . . .
H12 H 0.8818 0.8123 0.7094 0.043 Uiso 1 1 calc R U . . .
N13 N -0.0601(16) 0.1305(9) 0.6745(7) 0.035(3) Uani 1 1 d . . . . .
H13A H 0.0538 0.1161 0.6932 0.042 Uiso 1 1 calc R U . . .
H13B H -0.1224 0.1209 0.7145 0.042 Uiso 1 1 calc R U . . .
N7 N 0.2170(17) 0.6159(10) 0.6927(9) 0.044(4) Uani 1 1 d . . . . .
C13 C 0.731(2) 0.5131(14) 0.7348(11) 0.050(5) Uani 1 1 d . . . . .
C14 C 0.584(3) 0.4013(15) 0.6949(13) 0.066(6) Uani 1 1 d . . . . .
H14 H 0.5045 0.3742 0.6606 0.079 Uiso 1 1 calc R U . . .
O15 O -0.718(2) 0.1696(10) 0.5361(8) 0.093(6) Uani 1 1 d . . . . .
C15 C 1.212(2) 0.8855(12) 0.9534(9) 0.044(4) Uani 1 1 d . . . . .
H15 H 1.1023 0.8987 0.9638 0.053 Uiso 1 1 calc R U . . .
N16 N 0.0888(14) 0.2904(9) 0.7324(6) 0.030(3) Uani 1 1 d . . . . .
C16 C 1.338(2) 0.9276(14) 1.0106(10) 0.051(5) Uani 1 1 d . . . . .
H16A H 1.3266 0.9088 1.0603 0.061 Uiso 1 1 calc R U . . .
H16B H 1.4475 0.9120 1.0024 0.061 Uiso 1 1 calc R U . . .
C17 C 1.323(2) 1.0192(14) 1.0074(10) 0.058(5) Uani 1 1 d . . . . .
H17A H 1.2220 1.0356 1.0237 0.070 Uiso 1 1 calc R U . . .
H17B H 1.4145 1.0438 1.0412 0.070 Uiso 1 1 calc R U . . .
C18 C 1.323(3) 1.0496(16) 0.9307(10) 0.076(7) Uani 1 1 d . . . . .
H18A H 1.4309 1.0410 0.9181 0.091 Uiso 1 1 calc R U . . .
H18B H 1.3016 1.1085 0.9295 0.091 Uiso 1 1 calc R U . . .
O19 O -0.7820(16) 0.3020(10) 0.5643(9) 0.070(4) Uani 1 1 d . . . . .
C19 C 1.199(2) 1.0092(12) 0.8731(9) 0.047(5) Uani 1 1 d . . . . .
H19A H 1.2102 1.0294 0.8237 0.056 Uiso 1 1 calc R U . . .
H19B H 1.0892 1.0226 0.8816 0.056 Uiso 1 1 calc R U . . .
C20 C 1.224(2) 0.9150(11) 0.8765(9) 0.046(4) Uani 1 1 d . . . . .
H20 H 1.3329 0.9016 0.8654 0.055 Uiso 1 1 calc R U . . .
C21 C 0.415(2) 0.6080(12) 0.8003(11) 0.046(5) Uani 1 1 d . . . . .
H21 H 0.4972 0.6364 0.8322 0.056 Uiso 1 1 calc R U . . .
C22 C 0.328(2) 0.6491(13) 0.7428(12) 0.053(6) Uani 1 1 d . . . . .
H22 H 0.3492 0.7052 0.7385 0.064 Uiso 1 1 calc R U . . .
C23 C 0.1906(17) 0.5347(11) 0.7042(8) 0.029(4) Uani 1 1 d . . . . .
C24 C 0.0665(17) 0.4931(11) 0.6520(9) 0.031(4) Uani 1 1 d . . . . .
C25 C -0.0271(18) 0.5325(12) 0.5917(10) 0.040(4) Uani 1 1 d . . . . .
H25 H -0.0114 0.5882 0.5824 0.048 Uiso 1 1 calc R U . . .
C26 C -0.143(2) 0.4877(13) 0.5464(10) 0.046(5) Uani 1 1 d . . . . .
H26 H -0.2068 0.5122 0.5046 0.056 Uiso 1 1 calc R U . . .
C27 C -0.1657(19) 0.4068(12) 0.5622(10) 0.037(4) Uani 1 1 d . . . . .
H27 H -0.2494 0.3778 0.5318 0.045 Uiso 1 1 calc R U . . .
N28 N 1.0792(16) 0.6349(10) 0.8867(8) 0.039(4) Uani 1 1 d . . . . .
C28 C 0.0400(15) 0.4113(10) 0.6633(8) 0.024(3) Uani 1 1 d . . . . .
O29 O 0.5556(13) 0.7317(8) 0.9769(6) 0.076(3) Uani 1 1 d D . . . .
C29 C 0.1269(16) 0.3681(10) 0.7266(7) 0.024(3) Uani 1 1 d . . . . .
C30 C 0.2411(19) 0.4063(12) 0.7745(9) 0.037(4) Uani 1 1 d . . . . .
C31 C 0.3239(18) 0.3645(12) 0.8359(9) 0.038(4) Uani 1 1 d . . . . .
H31 H 0.4027 0.3903 0.8715 0.046 Uiso 1 1 calc R U . . .
C32 C 0.285(2) 0.2844(11) 0.8416(8) 0.037(4) Uani 1 1 d . . . . .
H32 H 0.3398 0.2533 0.8816 0.044 Uiso 1 1 calc R U . . .
O33 O 0.7737(14) 0.9186(9) 0.8062(7) 0.061(4) Uani 1 1 d . . . . .
C33 C 0.1676(15) 0.2484(17) 0.7899(7) 0.036(4) Uani 1 1 d . . . . .
H33 H 0.1421 0.1930 0.7952 0.043 Uiso 1 1 calc R U . . .
C34 C 0.2772(17) 0.4922(12) 0.7643(9) 0.034(4) Uani 1 1 d . . . . .
C35 C -0.280(2) 0.1199(10) 0.5715(9) 0.039(4) Uani 1 1 d . . . . .
H35 H -0.3605 0.1201 0.6053 0.047 Uiso 1 1 calc R U . . .
C36 C -0.349(2) 0.0778(14) 0.5032(10) 0.055(5) Uani 1 1 d . . . . .
H36A H -0.2741 0.0818 0.4675 0.066 Uiso 1 1 calc R U . . .
H36B H -0.4520 0.1039 0.4812 0.066 Uiso 1 1 calc R U . . .
C37 C -0.379(2) -0.0121(13) 0.5190(11) 0.061(6) Uani 1 1 d . . . . .
H37A H -0.4642 -0.0159 0.5498 0.073 Uiso 1 1 calc R U . . .
H37B H -0.4187 -0.0404 0.4720 0.073 Uiso 1 1 calc R U . . .
C38 C -0.228(2) -0.0538(11) 0.5581(10) 0.060(6) Uani 1 1 d . . . . .
H38A H -0.1470 -0.0561 0.5250 0.072 Uiso 1 1 calc R U . . .
H38B H -0.2535 -0.1099 0.5706 0.072 Uiso 1 1 calc R U . . .
C39 C -0.155(2) -0.0073(12) 0.6298(10) 0.051(5) Uani 1 1 d . . . . .
H39A H -0.2311 -0.0088 0.6650 0.061 Uiso 1 1 calc R U . . .
H39B H -0.0528 -0.0332 0.6532 0.061 Uiso 1 1 calc R U . . .
C40 C -0.1245(19) 0.0778(9) 0.6103(8) 0.036(3) Uani 1 1 d . . . . .
H40 H -0.0449 0.0777 0.5759 0.043 Uiso 1 1 calc R U . . .

loop_
_atom_site_aniso_label
_atom_site_aniso_U_11
_atom_site_aniso_U_22
_atom_site_aniso_U_33
_atom_site_aniso_U_23
_atom_site_aniso_U_13
_atom_site_aniso_U_12
Pt1 0.0390(3) 0.0352(5) 0.0294(3) 0.0058(4) 0.0116(2) 0.0093(5)
Cl1 0.056(2) 0.051(3) 0.049(2) 0.008(3) 0.0229(17) 0.009(3)
O1 0.119(7) 0.112(7) 0.109(8) 0.009(6) 0.053(6) 0.002(6)
Cl3 0.061(5) 0.055(5) 0.072(6) 0.019(4) 0.032(4) 0.014(4)
O16 0.119(7) 0.112(7) 0.109(8) 0.009(6) 0.053(6) 0.002(6)
O11 0.119(7) 0.112(7) 0.109(8) 0.009(6) 0.053(6) 0.002(6)
O17 0.119(7) 0.112(7) 0.109(8) 0.009(6) 0.053(6) 0.002(6)
O1A 0.119(7) 0.112(7) 0.109(8) 0.009(6) 0.053(6) 0.002(6)
Cl3A 0.061(5) 0.055(5) 0.072(6) 0.019(4) 0.032(4) 0.014(4)
O16A 0.119(7) 0.112(7) 0.109(8) 0.009(6) 0.053(6) 0.002(6)
O11A 0.119(7) 0.112(7) 0.109(8) 0.009(6) 0.053(6) 0.002(6)
O17A 0.119(7) 0.112(7) 0.109(8) 0.009(6) 0.053(6) 0.002(6)
N1 0.050(8) 0.035(9) 0.020(6) 0.003(6) 0.009(6) 0.000(6)
C1 0.051(11) 0.050(16) 0.073(14) -0.002(12) 0.029(10) 0.006(10)
Pt2 0.0353(3) 0.0276(4) 0.0273(3) -0.0004(4) 0.0082(2) 0.0027(4)
Cl2 0.060(3) 0.042(3) 0.052(3) 0.011(2) 0.014(2) 0.003(2)
O2 0.082(16) 0.11(3) 0.016(10) 0.003(15) 0.010(10) -0.006(19)
N2 0.052(8) 0.033(10) 0.041(8) -0.010(7) 0.010(7) 0.004(7)
C2 0.074(13) 0.047(14) 0.065(13) 0.007(11) 0.058(11) 0.021(10)
O3 0.054(7) 0.063(10) 0.060(8) 0.006(7) 0.017(6) 0.008(6)
N3 0.070(10) 0.037(11) 0.064(11) -0.002(9) 0.036(9) -0.008(8)
C3 0.066(12) 0.047(14) 0.045(11) 0.003(10) 0.041(10) 0.018(10)
Cl4 0.063(2) 0.048(4) 0.0376(19) 0.004(3) 0.0136(17) 0.008(3)
O4 0.108(11) 0.030(8) 0.057(8) 0.008(6) -0.015(8) -0.020(7)
N4 0.038(7) 0.036(9) 0.010(6) 0.002(6) 0.010(5) 0.010(6)
C4 0.078(14) 0.040(13) 0.059(12) 0.018(11) 0.048(11) 0.025(11)
O5 0.077(8) 0.047(10) 0.053(7) 0.000(7) 0.011(6) -0.002(7)
N5 0.045(8) 0.064(12) 0.027(7) 0.001(7) -0.003(6) 0.013(7)
C5 0.064(11) 0.034(12) 0.046(10) 0.024(9) 0.019(9) 0.019(9)
O6 0.133(14) 0.094(14) 0.129(15) 0.020(11) 0.085(12) 0.073(12)
N6 0.103(13) 0.020(10) 0.062(11) 0.011(8) 0.055(10) 0.011(8)
C6 0.062(13) 0.049(15) 0.047(12) 0.022(10) 0.021(10) 0.023(10)
O7 0.070(8) 0.113(16) 0.083(9) 0.051(10) 0.049(7) 0.056(9)
C7 0.058(11) 0.038(12) 0.032(9) 0.009(8) 0.030(8) 0.020(9)
C8 0.032(8) 0.039(12) 0.045(10) -0.005(9) 0.026(7) 0.005(7)
N9 0.034(6) 0.023(8) 0.035(7) 0.010(6) 0.015(5) 0.014(5)
C9 0.046(9) 0.033(12) 0.039(10) 0.001(8) 0.018(8) 0.001(8)
C10 0.061(11) 0.047(13) 0.040(10) -0.019(9) 0.008(9) -0.017(9)
N11 0.032(6) 0.035(9) 0.027(6) 0.000(6) -0.007(5) 0.000(5)
C11 0.049(9) 0.031(12) 0.055(10) 0.003(8) 0.014(8) 0.012(7)
O10 0.082(12) 0.056(10) 0.065(9) 0.033(8) -0.024(8) -0.009(10)
O12 0.082(12) 0.056(10) 0.065(9) 0.033(8) -0.024(8) -0.009(10)
O10A 0.082(12) 0.056(10) 0.065(9) 0.033(8) -0.024(8) -0.009(10)
O12A 0.082(12) 0.056(10) 0.065(9) 0.033(8) -0.024(8) -0.009(10)
O14 0.089(6) 0.066(8) 0.080(6) 0.011(6) 0.036(5) 0.011(6)
O42 0.089(6) 0.066(8) 0.080(6) 0.011(6) 0.036(5) 0.011(6)
O30 0.089(6) 0.066(8) 0.080(6) 0.011(6) 0.036(5) 0.011(6)
O14A 0.089(6) 0.066(8) 0.080(6) 0.011(6) 0.036(5) 0.011(6)
O42A 0.089(6) 0.066(8) 0.080(6) 0.011(6) 0.036(5) 0.011(6)
O30A 0.089(6) 0.066(8) 0.080(6) 0.011(6) 0.036(5) 0.011(6)
O18 0.074(9) 0.079(11) 0.065(9) -0.036(8) 0.041(7) -0.019(8)
C12 0.040(7) 0.035(11) 0.039(7) 0.000(11) 0.024(6) 0.002(11)
N13 0.041(7) 0.035(9) 0.027(7) -0.003(6) 0.001(6) -0.002(6)
N7 0.036(8) 0.039(11) 0.063(10) -0.005(9) 0.027(7) 0.003(7)
C13 0.060(12) 0.044(14) 0.058(12) -0.001(11) 0.040(10) -0.002(9)
C14 0.101(16) 0.048(16) 0.066(13) -0.012(12) 0.063(13) -0.005(12)
O15 0.137(15) 0.064(12) 0.069(10) -0.025(9) -0.008(10) -0.014(10)
C15 0.049(11) 0.052(12) 0.032(9) -0.008(8) 0.010(8) 0.006(9)
N16 0.034(7) 0.035(9) 0.020(6) -0.004(6) 0.001(5) 0.004(6)
C16 0.044(10) 0.065(15) 0.046(10) -0.012(10) 0.012(8) 0.005(9)
C17 0.061(12) 0.068(15) 0.048(11) -0.002(10) 0.017(9) -0.010(10)
C18 0.101(17) 0.084(18) 0.045(11) -0.006(12) 0.017(11) -0.039(14)
O19 0.055(8) 0.071(11) 0.091(11) 0.004(8) 0.027(7) 0.014(7)
C19 0.061(11) 0.040(12) 0.037(9) 0.007(8) -0.002(8) -0.006(9)
C20 0.050(10) 0.052(12) 0.032(9) -0.015(8) -0.001(8) -0.003(8)
C21 0.049(10) 0.028(11) 0.062(13) -0.010(10) 0.010(9) -0.007(8)
C22 0.061(12) 0.027(12) 0.076(15) -0.015(11) 0.025(11) -0.022(9)
C23 0.042(8) 0.024(10) 0.025(8) -0.001(7) 0.014(7) -0.002(7)
C24 0.033(8) 0.025(10) 0.037(9) 0.004(7) 0.012(7) 0.010(7)
C25 0.044(9) 0.023(10) 0.057(11) 0.003(9) 0.020(8) 0.001(7)
C26 0.043(10) 0.051(14) 0.046(11) 0.017(10) 0.010(8) 0.022(9)
C27 0.033(9) 0.038(12) 0.043(10) 0.002(9) 0.011(8) 0.009(7)
N28 0.035(7) 0.035(10) 0.049(9) 0.015(8) 0.013(7) 0.023(6)
C28 0.017(6) 0.028(10) 0.029(8) -0.006(7) 0.008(6) -0.002(6)
O29 0.089(6) 0.066(8) 0.080(6) 0.011(6) 0.036(5) 0.011(6)
C29 0.031(7) 0.019(9) 0.023(7) 0.004(6) 0.007(6) 0.008(6)
C30 0.047(9) 0.038(12) 0.029(8) -0.003(8) 0.015(7) 0.017(8)
C31 0.031(8) 0.046(12) 0.037(9) -0.009(8) 0.004(7) 0.016(7)
C32 0.051(9) 0.035(12) 0.022(7) -0.001(7) 0.002(7) 0.002(7)
O33 0.048(7) 0.068(10) 0.067(9) 0.023(8) 0.012(6) 0.013(7)
C33 0.040(7) 0.030(9) 0.036(7) 0.015(11) 0.001(6) 0.007(11)
C34 0.033(8) 0.037(12) 0.038(9) -0.012(8) 0.022(7) 0.005(7)
C35 0.045(9) 0.039(10) 0.035(9) -0.003(8) 0.012(7) -0.002(7)
C36 0.060(11) 0.059(15) 0.043(10) -0.018(10) -0.002(9) -0.014(10)
C37 0.065(12) 0.052(13) 0.058(12) -0.009(10) -0.007(10) -0.022(10)
C38 0.093(15) 0.032(10) 0.048(10) -0.006(8) -0.005(10) -0.026(10)
C39 0.066(12) 0.039(12) 0.050(11) 0.005(9) 0.018(9) -0.018(9)
C40 0.047(9) 0.027(9) 0.032(8) -0.003(7) 0.005(7) -0.001(7)

loop_
_atom_type_symbol
_atom_type_description
_atom_type_scat_dispersion_real
_atom_type_scat_dispersion_imag
_atom_type_scat_source
C C 0.0033 0.0016 'International Tables Vol C Tables 4.2.6.8 and 6.1.1.4'
H H 0.0000 0.0000 'International Tables Vol C Tables 4.2.6.8 and 6.1.1.4'
N N 0.0061 0.0033 'International Tables Vol C Tables 4.2.6.8 and 6.1.1.4'
O O 0.0106 0.0060 'International Tables Vol C Tables 4.2.6.8 and 6.1.1.4'
Cl Cl 0.1484 0.1585 'International Tables Vol C Tables 4.2.6.8 and 6.1.1.4'
Pt Pt -1.7033 8.3905 'International Tables Vol C Tables 4.2.6.8 and 6.1.1.4'

loop_
_geom_angle_atom_site_label_1
_geom_angle_atom_site_label_2
_geom_angle_atom_site_label_3
_geom_angle
_geom_angle_site_symmetry_3
N9 Pt1 N1 97.8(5) .
N9 Pt1 N28 80.9(6) .
N1 Pt1 N28 177.9(6) .
N9 Pt1 N5 173.3(5) .
N1 Pt1 N5 83.2(6) .
N28 Pt1 N5 98.3(6) .
O19 Cl1 O7 108.5(10) .
O19 Cl1 O15 112.5(10) .
O7 Cl1 O15 108.2(11) .
O19 Cl1 O4 110.1(10) .
O7 Cl1 O4 110.3(8) .
O15 Cl1 O4 107.2(9) .
O11 Cl3 O1 110.9(9) .
O11 Cl3 O17 110.7(10) .
O1 Cl3 O17 109.8(9) .
O11 Cl3 O16 109.3(9) .
O1 Cl3 O16 107.7(9) .
O17 Cl3 O16 108.3(9) .
Cl3 O16 O2 118.9(18) 2_647
O17A Cl3A O11A 111.5(10) .
O17A Cl3A O1A 110.6(9) .
O11A Cl3A O1A 108.2(9) .
O17A Cl3A O16A 110.0(9) .
O11A Cl3A O16A 108.0(9) .
O1A Cl3A O16A 108.3(9) .
C20 N1 Pt1 110.0(10) .
N6 C1 C14 123(2) .
N4 Pt2 N16 81.5(5) .
N4 Pt2 N11 99.0(5) .
N16 Pt2 N11 178.0(5) .
N4 Pt2 N13 176.8(5) .
N16 Pt2 N13 96.7(5) .
N11 Pt2 N13 82.7(5) .
O10A Cl2 O12A 138.4(19) .
O12 Cl2 O6 105.8(19) .
O10A Cl2 O6 101.9(16) .
O12A Cl2 O6 104.3(18) .
O12 Cl2 O18 120.2(16) .
O10A Cl2 O18 105.1(15) .
O12A Cl2 O18 96.7(15) .
O6 Cl2 O18 108.2(11) .
O12 Cl2 O10 79.7(17) .
O6 Cl2 O10 137.1(15) .
O18 Cl2 O10 104.6(13) .
C21 N2 C34 115.1(16) .
N6 C2 C13 120(2) .
N6 C2 C3 119(2) .
C13 C2 C3 121(2) .
C14 N3 C13 114(2) .
C7 C3 C4 120(2) .
C7 C3 C2 117.5(18) .
C4 C3 C2 122(2) .
O42 Cl4 O14 112.9(9) .
O14A Cl4 O30A 111.7(8) .
O14A Cl4 O42A 111.0(9) .
O30A Cl4 O42A 108.3(8) .
O14A Cl4 O29 111.9(8) .
O42 Cl4 O29 112.6(8) .
O14 Cl4 O29 107.8(8) .
O30A Cl4 O29 107.4(8) .
O42A Cl4 O29 106.3(7) .
O42 Cl4 O30 109.0(8) .
O14 Cl4 O30 108.2(8) .
O29 Cl4 O30 105.9(8) .
C27 N4 C28 117.2(15) .
C27 N4 Pt2 129.8(12) .
C28 N4 Pt2 113.0(10) .
C5 C4 C3 117(2) .
C15 N5 Pt1 107.2(10) .
C4 C5 C6 123.5(18) .
C1 N6 C2 116.0(19) .
N28 C6 C5 118(2) .
N28 C7 C3 120.9(16) .
N28 C7 C8 117.3(17) .
C3 C7 C8 121.7(19) .
N9 C8 C9 120.9(16) .
N9 C8 C7 115.9(16) .
C9 C8 C7 123.1(18) .
C12 N9 C8 118.5(16) .
C12 N9 Pt1 127.6(14) .
C8 N9 Pt1 113.6(10) .
C8 C9 C10 118.0(17) .
C8 C9 C13 116.5(16) .
C10 C9 C13 125.4(17) .
C11 C10 C9 120.2(16) .
C35 N11 Pt2 110.4(9) .
C10 C11 C12 119.4(19) .
N9 C12 C11 123(2) .
C40 N13 Pt2 111.3(10) .
C22 N7 C23 114.2(16) .
N3 C13 C2 124(2) .
N3 C13 C9 115.6(19) .
C2 C13 C9 120.4(19) .
N3 C14 C1 123(2) .
N5 C15 C20 106.6(14) .
N5 C15 C16 113.3(15) .
C20 C15 C16 110.4(16) .
C29 N16 C33 118.0(15) .
C29 N16 Pt2 113.2(9) .
C33 N16 Pt2 128.7(14) .
C17 C16 C15 112.4(15) .
C18 C17 C16 110.9(18) .
C17 C18 C19 114.0(18) .
C18 C19 C20 109.8(16) .
N1 C20 C15 106.7(15) .
N1 C20 C19 112.8(13) .
C15 C20 C19 109.0(14) .
N2 C21 C22 123.7(17) .
N7 C22 C21 124.1(19) .
N7 C23 C34 122.1(15) .
N7 C23 C24 118.0(14) .
C34 C23 C24 119.9(15) .
C28 C24 C25 119.1(15) .
C28 C24 C23 118.1(13) .
C25 C24 C23 122.8(16) .
C26 C25 C24 118.0(17) .
C25 C26 C27 119.8(16) .
N4 C27 C26 123.2(17) .
C6 N28 C7 120.0(18) .
C6 N28 Pt1 128.0(15) .
C7 N28 Pt1 111.9(11) .
N4 C28 C24 122.7(14) .
N4 C28 C29 115.4(14) .
C24 C28 C29 121.8(13) .
N16 C29 C30 123.7(14) .
N16 C29 C28 116.3(12) .
C30 C29 C28 120.0(15) .
C29 C30 C31 119.8(18) .
C29 C30 C34 120.6(15) .
C31 C30 C34 119.6(16) .
C32 C31 C30 116.5(15) .
C31 C32 C33 120.8(17) .
N16 C33 C32 121(2) .
N2 C34 C23 120.6(17) .
N2 C34 C30 119.8(16) .
C23 C34 C30 119.5(15) .
C36 C35 N11 112.6(14) .
C36 C35 C40 111.3(15) .
N11 C35 C40 105.9(12) .
C35 C36 C37 110.3(16) .
C38 C37 C36 111.9(15) .
C37 C38 C39 110.7(17) .
C40 C39 C38 108.6(15) .
C39 C40 N13 114.4(14) .
C39 C40 C35 111.8(14) .
N13 C40 C35 105.5(13) .

loop_
_geom_bond_atom_site_label_1
_geom_bond_atom_site_label_2
_geom_bond_distance
_geom_bond_site_symmetry_2
Pt1 N9 2.021(13) .
Pt1 N1 2.027(15) .
Pt1 N28 2.049(16) .
Pt1 N5 2.066(13) .
Cl1 O19 1.392(14) .
Cl1 O7 1.405(14) .
Cl1 O15 1.416(16) .
Cl1 O4 1.433(11) .
O1 Cl3 1.408(13) .
Cl3 O11 1.398(13) .
Cl3 O17 1.410(13) .
Cl3 O16 1.430(13) .
O16 O2 1.77(4) 2_647
O1A Cl3A 1.421(13) .
Cl3A O17A 1.391(13) .
Cl3A O11A 1.416(13) .
Cl3A O16A 1.432(13) .
N1 C20 1.48(2) .
C1 N6 1.35(3) .
C1 C14 1.38(3) .
Pt2 N4 2.004(15) .
Pt2 N16 2.025(11) .
Pt2 N11 2.035(11) .
Pt2 N13 2.042(16) .
Cl2 O12 1.37(3) .
Cl2 O10A 1.40(2) .
Cl2 O12A 1.41(3) .
Cl2 O6 1.424(16) .
Cl2 O18 1.460(14) .
Cl2 O10 1.52(3) .
O2 O16 1.77(4) 2_657
N2 C21 1.33(2) .
N2 C34 1.37(2) .
C2 N6 1.36(3) .
C2 C13 1.40(3) .
C2 C3 1.47(3) .
N3 C14 1.35(3) .
N3 C13 1.36(3) .
C3 C7 1.38(3) .
C3 C4 1.39(3) .
Cl4 O14A 1.384(12) .
Cl4 O42 1.387(11) .
Cl4 O14 1.424(12) .
Cl4 O30A 1.433(12) .
Cl4 O42A 1.444(11) .
Cl4 O29 1.451(12) .
Cl4 O30 1.464(12) .
N4 C27 1.35(2) .
N4 C28 1.365(19) .
C4 C5 1.36(3) .
N5 C15 1.48(2) .
C5 C6 1.41(3) .
C6 N28 1.34(2) .
C7 N28 1.38(2) .
C7 C8 1.40(2) .
C8 N9 1.38(2) .
C8 C9 1.40(2) .
N9 C12 1.34(2) .
C9 C10 1.41(3) .
C9 C13 1.47(3) .
C10 C11 1.35(3) .
N11 C35 1.54(2) .
C11 C12 1.38(2) .
N13 C40 1.49(2) .
N7 C22 1.32(2) .
N7 C23 1.38(2) .
C15 C20 1.52(2) .
C15 C16 1.53(2) .
N16 C29 1.33(2) .
N16 C33 1.34(2) .
C16 C17 1.52(3) .
C17 C18 1.50(3) .
C18 C19 1.51(2) .
C19 C20 1.57(3) .
C21 C22 1.36(3) .
C23 C34 1.41(2) .
C23 C24 1.46(2) .
C24 C28 1.39(2) .
C24 C25 1.41(2) .
C25 C26 1.38(3) .
C26 C27 1.39(3) .
C28 C29 1.45(2) .
C29 C30 1.35(2) .
C30 C31 1.40(2) .
C30 C34 1.47(3) .
C31 C32 1.37(2) .
C32 C33 1.39(2) .
C35 C36 1.47(2) .
C35 C40 1.54(2) .
C36 C37 1.54(3) .
C37 C38 1.52(3) .
C38 C39 1.56(2) .
C39 C40 1.49(2) .

loop_
_geom_torsion_atom_site_label_1
_geom_torsion_atom_site_label_2
_geom_torsion_atom_site_label_3
_geom_torsion_atom_site_label_4
_geom_torsion
_geom_torsion_site_symmetry_4
O11 Cl3 O16 O2 107(2) 2_647
O1 Cl3 O16 O2 -13(2) 2_647
O17 Cl3 O16 O2 -132(2) 2_647
N6 C2 C3 C7 -179.0(16) .
C13 C2 C3 C7 -2(2) .
N6 C2 C3 C4 2(3) .
C13 C2 C3 C4 179.4(16) .
C7 C3 C4 C5 0(2) .
C2 C3 C4 C5 178.6(16) .
C3 C4 C5 C6 4(3) .
C14 C1 N6 C2 0(3) .
C13 C2 N6 C1 1(3) .
C3 C2 N6 C1 177.9(16) .
C4 C5 C6 N28 -4(3) .
C4 C3 C7 N28 -4(2) .
C2 C3 C7 N28 177.1(15) .
C4 C3 C7 C8 179.2(15) .
C2 C3 C7 C8 1(2) .
N28 C7 C8 N9 5(2) .
C3 C7 C8 N9 -178.1(15) .
N28 C7 C8 C9 -177.1(15) .
C3 C7 C8 C9 0(2) .
C9 C8 N9 C12 1(2) .
C7 C8 N9 C12 178.9(13) .
C9 C8 N9 Pt1 175.6(12) .
C7 C8 N9 Pt1 -6.8(17) .
N9 C8 C9 C10 -4(2) .
C7 C8 C9 C10 178.8(16) .
N9 C8 C9 C13 179.1(15) .
C7 C8 C9 C13 2(2) .
C8 C9 C10 C11 4(3) .
C13 C9 C10 C11 -178.8(18) .
C9 C10 C11 C12 -2(3) .
C8 N9 C12 C11 1(2) .
Pt1 N9 C12 C11 -172.6(12) .
C10 C11 C12 N9 0(3) .
C14 N3 C13 C2 -2(3) .
C14 N3 C13 C9 177.9(16) .
N6 C2 C13 N3 0(3) .
C3 C2 C13 N3 -176.6(17) .
N6 C2 C13 C9 -179.8(16) .
C3 C2 C13 C9 3(3) .
C8 C9 C13 N3 176.8(16) .
C10 C9 C13 N3 0(3) .
C8 C9 C13 C2 -3(2) .
C10 C9 C13 C2 -179.9(17) .
C13 N3 C14 C1 3(3) .
N6 C1 C14 N3 -2(3) .
Pt1 N5 C15 C20 -45.0(16) .
Pt1 N5 C15 C16 -166.6(12) .
N5 C15 C16 C17 176.6(15) .
C20 C15 C16 C17 57(2) .
C15 C16 C17 C18 -53(2) .
C16 C17 C18 C19 53(3) .
C17 C18 C19 C20 -56(3) .
Pt1 N1 C20 C15 -39.5(16) .
Pt1 N1 C20 C19 -159.3(12) .
N5 C15 C20 N1 56.0(18) .
C16 C15 C20 N1 179.5(14) .
N5 C15 C20 C19 178.2(13) .
C16 C15 C20 C19 -58.4(19) .
C18 C19 C20 N1 175.9(15) .
C18 C19 C20 C15 57(2) .
C34 N2 C21 C22 3(3) .
C23 N7 C22 C21 2(3) .
N2 C21 C22 N7 -3(3) .
C22 N7 C23 C34 0(2) .
C22 N7 C23 C24 178.8(15) .
N7 C23 C24 C28 179.8(15) .
C34 C23 C24 C28 -1(2) .
N7 C23 C24 C25 -1(2) .
C34 C23 C24 C25 178.4(15) .
C28 C24 C25 C26 0(2) .
C23 C24 C25 C26 -179.0(15) .
C24 C25 C26 C27 1(3) .
C28 N4 C27 C26 3(2) .
Pt2 N4 C27 C26 -174.4(13) .
C25 C26 C27 N4 -3(3) .
C5 C6 N28 C7 0(3) .
C5 C6 N28 Pt1 -177.7(13) .
C3 C7 N28 C6 4(2) .
C8 C7 N28 C6 -179.0(15) .
C3 C7 N28 Pt1 -177.8(12) .
C8 C7 N28 Pt1 -1.2(18) .
C27 N4 C28 C24 -1(2) .
Pt2 N4 C28 C24 176.7(12) .
C27 N4 C28 C29 175.5(13) .
Pt2 N4 C28 C29 -6.8(16) .
C25 C24 C28 N4 -1(2) .
C23 C24 C28 N4 178.9(13) .
C25 C24 C28 C29 -176.8(14) .
C23 C24 C28 C29 3(2) .
C33 N16 C29 C30 1(2) .
Pt2 N16 C29 C30 -175.0(12) .
C33 N16 C29 C28 179.5(13) .
Pt2 N16 C29 C28 3.6(17) .
N4 C28 C29 N16 2(2) .
C24 C28 C29 N16 178.6(14) .
N4 C28 C29 C30 -179.3(14) .
C24 C28 C29 C30 -3(2) .
N16 C29 C30 C31 -2(2) .
C28 C29 C30 C31 179.6(14) .
N16 C29 C30 C34 179.6(15) .
C28 C29 C30 C34 1(2) .
C29 C30 C31 C32 2(2) .
C34 C30 C31 C32 -179.5(15) .
C30 C31 C32 C33 -1(2) .
C29 N16 C33 C32 0(2) .
Pt2 N16 C33 C32 174.9(12) .
C31 C32 C33 N16 1(3) .
C21 N2 C34 C23 -2(2) .
C21 N2 C34 C30 -179.9(15) .
N7 C23 C34 N2 0(2) .
C24 C23 C34 N2 -178.8(14) .
N7 C23 C34 C30 178.6(14) .
C24 C23 C34 C30 -1(2) .
C29 C30 C34 N2 178.8(15) .
C31 C30 C34 N2 0(2) .
C29 C30 C34 C23 1(2) .
C31 C30 C34 C23 -178.0(14) .
Pt2 N11 C35 C36 -161.6(13) .
Pt2 N11 C35 C40 -39.7(14) .
N11 C35 C36 C37 174.4(15) .
C40 C35 C36 C37 56(2) .
C35 C36 C37 C38 -55(2) .
C36 C37 C38 C39 55(2) .
C37 C38 C39 C40 -56(2) .
C38 C39 C40 N13 177.8(15) .
C38 C39 C40 C35 58(2) .
Pt2 N13 C40 C39 -166.1(12) .
Pt2 N13 C40 C35 -42.8(14) .
C36 C35 C40 C39 -59.8(19) .
N11 C35 C40 C39 177.5(14) .
C36 C35 C40 N13 175.2(15) .
N11 C35 C40 N13 52.5(16) .
